data_1561035
loop_
_publ_author_name
'Deacy, Arron C.'
'Durr, Christopher B.'
'Kerr, Ryan W. F.'
'Williams, Charlotte K.'

_publ_section_title
;
 Heterodinuclear catalysts Zn(ii)/M and Mg(ii)/M, where M = Na(i), Ca(ii)
 or Cd(ii), for phthalic anhydride/cyclohexene oxide ring opening
 copolymerisation
;
_journal_issue 9
_journal_name_full 'Catalysis Science &amp; Technology'
_journal_page_first 3109
_journal_page_last 3118
_journal_paper_doi 10.1039/D1CY00238D
_journal_volume 11
_journal_year 2021
_chemical_formula_moiety 'C29 H40 Br2 Mg2 N2 O6, 2(C4 H8 O)'
_chemical_formula_sum 'C37 H56 Br2 Mg2 N2 O8'
_chemical_formula_weight 865.27
_space_group_crystal_system monoclinic
_space_group_IT_number 14
_space_group_name_Hall '-P 2yn'
_space_group_name_H-M_alt 'P 1 21/n 1'
_atom_sites_solution_hydrogens geom
_atom_sites_solution_primary dual
_audit_creation_date 2021-01-18
_audit_creation_method
;
Olex2 1.2
(compiled 2018.05.29 svn.r3508 for OlexSys, GUI svn.r5506)
;
_audit_update_record
;
2021-01-19 deposited with the CCDC.	2021-02-25 downloaded from the CCDC.
;
_cell_angle_alpha 90
_cell_angle_beta 91.6710(10)
_cell_angle_gamma 90
_cell_formula_units_Z 4
_cell_length_a 10.7118(2)
_cell_length_b 20.0019(2)
_cell_length_c 18.6537(3)
_cell_measurement_reflns_used 12903
_cell_measurement_temperature 150.01(10)
_cell_measurement_theta_max 76.3540
_cell_measurement_theta_min 4.4170
_cell_volume 3994.97(11)
_computing_cell_refinement 'CrysAlisPro 1.171.41.81a (Rigaku OD, 2020)'
_computing_data_collection 'CrysAlisPro 1.171.41.81a (Rigaku OD, 2020)'
_computing_data_reduction 'CrysAlisPro 1.171.41.81a (Rigaku OD, 2020)'
_computing_molecular_graphics 'Olex2 (Dolomanov et al., 2009)'
_computing_publication_material 'Olex2 (Dolomanov et al., 2009)'
_computing_structure_refinement 'ShelXL (Sheldrick, 2015)'
_computing_structure_solution 'ShelXT (Sheldrick, 2015)'
_diffrn_ambient_environment N~2~
_diffrn_ambient_temperature 150.01(10)
_diffrn_detector 'CCD plate'
_diffrn_detector_area_resol_mean 10.5035
_diffrn_detector_type Atlas
_diffrn_measured_fraction_theta_full 1.000
_diffrn_measured_fraction_theta_max 0.993
_diffrn_measurement_details
;
List of Runs (angles in degrees, time in seconds):

  # Type    Start    End  Width  t~exp~   \w     \q     \k     \f   Frames
#--------------------------------------------------------------------------
  1  \w    -99.00 -47.00   1.00    2.50    --    0.00 178.00-150.00   52
  2  \w      6.00  35.00   1.00    2.50    --    0.00 -99.00 150.00   29
  3  \w    -79.00 -39.00   1.00    2.50    --    0.00-178.00   0.00   40
  4  \w     -1.00  31.00   1.00   10.00    --  -60.50  15.00 150.00   32
  5  \w     -3.00  34.00   1.00   10.00    --  -60.50  15.00   0.00   37
  6  \w     -3.00  22.00   1.00   10.00    --  -60.50  15.00  60.00   25
  7  \w    -29.00  28.00   1.00   10.00    --  -60.50  45.00  90.00   57
  8  \w      2.00  30.00   1.00   10.00    --  -60.50  15.00  30.00   28
  9  \w    103.00 128.00   1.00   10.00    --   60.50 125.00-150.00   25
 10  \w     98.00 134.00   1.00   10.00    --   60.50 125.00  60.00   36
 11  \w    107.00 152.00   1.00   10.00    --   60.50 125.00  90.00   45
 12  \w    126.00 154.00   1.00   10.00    --   60.50  77.00 -90.00   28
 13  \w     30.00 109.00   1.00   10.00    --   60.50-125.00  60.00   79
 14  \w     25.00  51.00   1.00   20.00    --  121.00 -91.00   0.00   26
 15  \w     30.00  55.00   1.00   20.00    --  121.00 -37.00-120.00   25
 16  \w     57.00 108.00   1.00   20.00    --  121.00-111.00   0.00   51
 17  \w     33.00  85.00   1.00   20.00    --  121.00-111.00 -30.00   52
 18  \w     60.00 108.00   1.00   20.00    --  121.00-111.00  60.00   48
 19  \w     87.00 175.00   1.00   20.00    --  121.00  37.00 120.00   88
 20  \w     37.00  64.00   1.00   20.00    --  121.00 -37.00 -90.00   27
 21  \w     49.00  75.00   1.00   20.00    --  121.00 -50.00  60.00   26
 22  \w     85.00 175.00   1.00   20.00    --  121.00  63.00-180.00   90
 23  \w    114.00 141.00   1.00   20.00    --  121.00 111.00  60.00   27
 24  \w     56.00  82.00   1.00   20.00    --  121.00 -91.00   0.00   26
 25  \w     35.00  64.00   1.00   20.00    --  121.00 -37.00  90.00   29
 26  \w     41.00  72.00   1.00   20.00    --  121.00 -50.00 -30.00   31
 27  \w     38.00  74.00   1.00   20.00    --  121.00 -50.00  30.00   36
 28  \w     95.00 144.00   1.00   20.00    --  121.00  52.00 170.00   49
 29  \w     41.00  66.00   1.00   20.00    --  121.00 -50.00-120.00   25
 30  \w    -17.00  25.00   1.00    2.50    --    0.00 -77.00-120.00   42
 31  \w      9.00  44.00   1.00    2.50    --    0.00 -77.00 -90.00   35
 32  \w    -20.00  14.00   1.00    2.50    --    0.00 -77.00   0.00   34
 33  \w      6.00  31.00   1.00    2.50    --    0.00 -99.00 -60.00   25
 34  \w      6.00  31.00   1.00    2.50    --    0.00 -99.00-180.00   25
 35  \w     16.00  43.00   1.00    2.50    --    0.00 -77.00   0.00   27
 36  \w      6.00  35.00   1.00   10.00    --  -60.50  15.00 -60.00   29
 37  \w    -17.00  10.00   1.00   10.00    --  -60.50  45.00 -90.00   27
 38  \w     -2.00  35.00   1.00   10.00    --  -60.50  15.00-120.00   37
 39  \w     -1.00  27.00   1.00   10.00    --  -60.50  15.00-150.00   28
 40  \w    -78.00 -23.00   1.00   10.00    --  -60.50 125.00 120.00   55
 41  \w      0.00  26.00   1.00   10.00    --  -60.50  15.00 -30.00   26
 42  \w    102.00 128.00   1.00   10.00    --   60.50 125.00-180.00   26
 43  \w    125.00 151.00   1.00   10.00    --   60.50 125.00-150.00   26
 44  \w    109.00 136.00   1.00   10.00    --   60.50 125.00 -90.00   27
 45  \w     29.00  92.00   1.00   10.00    --   60.50-125.00 -90.00   63
 46  \w    117.00 142.00   1.00   10.00    --   60.50 125.00  30.00   25
 47  \w     29.00 108.00   1.00   20.00    --  121.00-111.00-150.00   79
 48  \w     67.00 108.00   1.00   20.00    --  121.00-111.00-120.00   41
 49  \w     30.00  56.00   1.00   20.00    --  121.00 -37.00-150.00   26
 50  \w     79.00 144.00   1.00   20.00    --  121.00 178.00-120.00   65
 51  \w     33.00  90.00   1.00   20.00    --  121.00 -63.00  30.00   57
 52  \w     77.00 106.00   1.00   20.00    --  121.00-111.00-180.00   29
 53  \w     38.00  64.00   1.00   20.00    --  121.00  12.00  90.00   26
 54  \w     69.00 107.00   1.00   20.00    --  121.00-111.00 -60.00   38
 55  \w     35.00  61.00   1.00   20.00    --  121.00-111.00 -60.00   26
 56  \w     40.00  66.00   1.00   20.00    --  121.00 -50.00-180.00   26
 57  \w     56.00  93.00   1.00   20.00    --  121.00-111.00 -90.00   37
 58  \w     38.00  63.00   1.00   20.00    --  121.00 -37.00 150.00   25
 59  \w     82.00 108.00   1.00   20.00    --  121.00-111.00 -30.00   26
 60  \w     32.00  64.00   1.00   20.00    --  121.00 -37.00-180.00   32
 61  \w     67.00 155.00   1.00   20.00    --  121.00  12.00  90.00   88
 62  \w     83.00 101.00   1.00   20.00    --  121.00-111.00  30.00   18
;
_diffrn_measurement_device 'four-circle diffractometer'
_diffrn_measurement_device_type 'SuperNova, Dual, Cu at home/near, Atlas'
_diffrn_measurement_method '\w scans'
_diffrn_orient_matrix_type 'CrysAlisPro convention (1999,Acta A55,543-557)'
_diffrn_orient_matrix_UB_11 0.1387639000
_diffrn_orient_matrix_UB_12 -0.0073276000
_diffrn_orient_matrix_UB_13 -0.0177727000
_diffrn_orient_matrix_UB_21 0.0356424000
_diffrn_orient_matrix_UB_22 0.0486252000
_diffrn_orient_matrix_UB_23 0.0613524000
_diffrn_orient_matrix_UB_31 0.0121411000
_diffrn_orient_matrix_UB_32 -0.0593620000
_diffrn_orient_matrix_UB_33 0.0523925000
_diffrn_radiation_monochromator mirror
_diffrn_radiation_probe x-ray
_diffrn_radiation_type CuK\a
_diffrn_radiation_wavelength 1.54184
_diffrn_reflns_av_R_equivalents 0.0419
_diffrn_reflns_av_unetI/netI 0.0335
_diffrn_reflns_Laue_measured_fraction_full 1.000
_diffrn_reflns_Laue_measured_fraction_max 0.993
_diffrn_reflns_limit_h_max 13
_diffrn_reflns_limit_h_min -13
_diffrn_reflns_limit_k_max 14
_diffrn_reflns_limit_k_min -25
_diffrn_reflns_limit_l_max 23
_diffrn_reflns_limit_l_min -22
_diffrn_reflns_number 35779
_diffrn_reflns_point_group_measured_fraction_full 1.000
_diffrn_reflns_point_group_measured_fraction_max 0.993
_diffrn_reflns_theta_full 67.684
_diffrn_reflns_theta_max 76.645
_diffrn_reflns_theta_min 3.240
_diffrn_source 'micro-focus sealed X-ray tube'
_diffrn_source_type 'SuperNova (Cu) X-ray Source'
_exptl_absorpt_coefficient_mu 3.300
_exptl_absorpt_correction_T_max 1.00000
_exptl_absorpt_correction_T_min 0.68380
_exptl_absorpt_correction_type multi-scan
_exptl_absorpt_process_details
;
CrysAlisPro 1.171.41.81a (Rigaku Oxford Diffraction, 2020)
Empirical absorption correction using spherical harmonics,
implemented in SCALE3 ABSPACK scaling algorithm.
;
_exptl_crystal_colour 'clear light yellow'
_exptl_crystal_colour_lustre clear
_exptl_crystal_colour_modifier light
_exptl_crystal_colour_primary yellow
_exptl_crystal_density_diffrn 1.439
_exptl_crystal_density_method 'not measured'
_exptl_crystal_description block
_exptl_crystal_F_000 1800
_exptl_crystal_size_max 0.204
_exptl_crystal_size_mid 0.076
_exptl_crystal_size_min 0.07
_refine_diff_density_max 1.587
_refine_diff_density_min -0.456
_refine_diff_density_rms 0.097
_refine_ls_extinction_method none
_refine_ls_goodness_of_fit_ref 1.084
_refine_ls_hydrogen_treatment constr
_refine_ls_matrix_type full
_refine_ls_number_parameters 464
_refine_ls_number_reflns 8364
_refine_ls_number_restraints 0
_refine_ls_restrained_S_all 1.084
_refine_ls_R_factor_all 0.0672
_refine_ls_R_factor_gt 0.0521
_refine_ls_shift/su_max 0.001
_refine_ls_shift/su_mean 0.000
_refine_ls_structure_factor_coef Fsqd
_refine_ls_weighting_details 'w=1/[\s^2^(Fo^2^)+(0.0692P)^2^+6.8338P] where P=(Fo^2^+2Fc^2^)/3'
_refine_ls_weighting_scheme calc
_refine_ls_wR_factor_gt 0.1427
_refine_ls_wR_factor_ref 0.1531
_reflns_Friedel_coverage 0.000
_reflns_number_gt 6656
_reflns_number_total 8364
_reflns_threshold_expression 'I > 2\s(I)'
_cod_data_source_file d1cy00238d2.cif
_cod_data_source_block 012rwfk20
_cod_depositor_comments 'Adding full bibliography for 1561024--1561035.cif.'
_cod_database_code 1561035
_shelx_shelxl_version_number 2018/3
_chemical_oxdiff_formula C50H100Mg2O6N4
_shelx_space_group_comment
;
The symmetry employed for this shelxl refinement is uniquely defined
by the following loop, which should always be used as a source of
symmetry information in preference to the above space-group names.
They are only intended as comments.
;
_shelx_estimated_absorpt_t_max 0.802
_shelx_estimated_absorpt_t_min 0.552
_reflns_odcompleteness_completeness 99.91
_reflns_odcompleteness_iscentric 1
_reflns_odcompleteness_theta 74.33
_olex2_refinement_description
;
1. Fixed Uiso
 At 1.2 times of:
  All C(H) groups, All C(H,H) groups
 At 1.5 times of:
  All C(H,H,H) groups
2.a Secondary CH2 refined with riding coordinates:
 C9(H9a,H9b), C13(H13a,H13b), C22(H22a,H22b), C26(H26a,H26b), C27(H27a,H27b),
 C8S(H8Sa,H8Sb), C25(H25a,H25b), C7S(H7Sa,H7Sb), C2S(H2Sa,H2Sb), C5S(H5Sa,H5Sb),
  C9S(H9Sa,H9Sb), C10S(H10a,H10b), C23(H23a,H23b), C29(H29a,H29b), C28(H28a,
 H28b), C24(H24a,H24b), C3S(H3Sa,H3Sb), C4S(H4Sa,H4Sb)
2.b Aromatic/amide H refined with riding coordinates:
 C8(H8), C5(H5), C14(H14), C6(H6), C16(H16), C7(H7), C18(H18), C17(H17)
2.c Idealised Me refined as rotating group:
 C12(H12a,H12b,H12c), C21(H21a,H21b,H21c), C11(H11a,H11b,H11c), C1(H1a,H1b,H1c)
;
_ins_header
;
TITL 012RWFK20 in P2(1)/n 
REM P2(1)/n (#14 in standard setting)
CELL 1.54184  10.711800  20.001906  18.653742  90.0000  91.6714  90.0000
ZERR    4.00   0.000155   0.000239   0.000297   0.0000   0.0014   0.0000
LATT  1
SYMM -x+1/2, y+1/2,-z+1/2 
SFAC C H N O Mg
UNIT 200.00 400.00 16.00 24.00 8.00
REM  CrysAlisPro recorded range (K): Min=150.0; max=150.1; aver:150.0
TEMP -123
TREF
HKLF 4
END
;
_olex2_submission_original_sample_id 012RWFK20
_olex2_submission_special_instructions 'No special instructions were received'
_oxdiff_exptl_absorpt_empirical_details
;
Empirical correction (ABSPACK) includes:
- Absorption correction using spherical harmonics
- Frame scaling
;
_oxdiff_exptl_absorpt_empirical_full_max 1.469
_oxdiff_exptl_absorpt_empirical_full_min 0.769

loop_
_space_group_symop_operation_xyz
'x, y, z'
'-x+1/2, y+1/2, -z+1/2'
'-x, -y, -z'
'x-1/2, -y-1/2, z-1/2'

loop_
_atom_site_label
_atom_site_type_symbol
_atom_site_fract_x
_atom_site_fract_y
_atom_site_fract_z
_atom_site_U_iso_or_equiv
_atom_site_adp_type
_atom_site_occupancy
_atom_site_site_symmetry_order
_atom_site_calc_flag
_atom_site_refinement_flags_posn
_atom_site_refinement_flags_adp
_atom_site_refinement_flags_occupancy
_atom_site_disorder_assembly
_atom_site_disorder_group
Br1 Br 0.79505(4) 0.82475(2) 0.27764(3) 0.04219(13) Uani 1 1 d . . . . .
Br2 Br 1.09280(4) 0.67155(2) 0.25597(3) 0.04499(14) Uani 1 1 d . . . . .
Mg2 Mg 0.66785(11) 0.59533(5) 0.24354(6) 0.0247(2) Uani 1 1 d . . . . .
Mg1 Mg 0.86863(11) 0.70654(6) 0.26002(6) 0.0291(2) Uani 1 1 d . . . . .
O3 O 0.7659(2) 0.65584(12) 0.18384(13) 0.0292(5) Uani 1 1 d . . . . .
O2 O 0.7630(2) 0.64274(12) 0.31991(12) 0.0279(5) Uani 1 1 d . . . . .
O5 O 0.8114(2) 0.51956(13) 0.23895(13) 0.0307(5) Uani 1 1 d . . . . .
O6 O 0.5274(3) 0.67426(12) 0.24539(14) 0.0341(6) Uani 1 1 d . . . . .
O4 O 0.9064(3) 0.74711(13) 0.13585(15) 0.0379(6) Uani 1 1 d . . . . .
N1 N 0.5793(3) 0.53614(14) 0.31994(15) 0.0253(6) Uani 1 1 d . . . . .
O1 O 0.9154(3) 0.71448(15) 0.39177(15) 0.0403(6) Uani 1 1 d . . . . .
N2 N 0.5862(3) 0.54962(14) 0.15288(15) 0.0262(6) Uani 1 1 d . . . . .
O6S O 0.6684(3) 0.40380(19) 0.50188(19) 0.0573(8) Uani 1 1 d . . . . .
C20 C 0.7659(3) 0.66078(16) 0.11330(18) 0.0268(7) Uani 1 1 d . . . . .
C4 C 0.6744(3) 0.59374(17) 0.42469(18) 0.0278(7) Uani 1 1 d . . . . .
C3 C 0.7566(3) 0.63742(16) 0.38980(18) 0.0261(6) Uani 1 1 d . . . . .
C8 C 0.5937(3) 0.54516(17) 0.38815(18) 0.0280(7) Uani 1 1 d . . . . .
H8 H 0.546305 0.516891 0.417939 0.034 Uiso 1 1 calc R . . . .
C15 C 0.6943(3) 0.62031(18) 0.06661(18) 0.0290(7) Uani 1 1 d . . . . .
C5 C 0.6756(4) 0.5928(2) 0.50053(19) 0.0347(8) Uani 1 1 d . . . . .
H5 H 0.619751 0.563988 0.524341 0.042 Uiso 1 1 calc R . . . .
O1S O 0.7107(3) 0.45632(18) -0.0203(3) 0.0700(11) Uani 1 1 d . . . . .
C14 C 0.6109(3) 0.56685(17) 0.08869(18) 0.0289(7) Uani 1 1 d . . . . .
H14 H 0.570422 0.542089 0.051277 0.035 Uiso 1 1 calc R . . . .
C9 C 0.5070(3) 0.47675(17) 0.29709(19) 0.0296(7) Uani 1 1 d . . . . .
H9A H 0.449737 0.464958 0.335835 0.036 Uiso 1 1 calc R . . . .
H9B H 0.565820 0.438994 0.291974 0.036 Uiso 1 1 calc R . . . .
C10 C 0.4294(3) 0.48327(17) 0.22674(19) 0.0291(7) Uani 1 1 d . . . . .
C19 C 0.8449(3) 0.71058(17) 0.08406(19) 0.0300(7) Uani 1 1 d . . . . .
C6 C 0.7551(4) 0.6324(2) 0.5404(2) 0.0389(9) Uani 1 1 d . . . . .
H6 H 0.753805 0.631016 0.591271 0.047 Uiso 1 1 calc R . . . .
C2 C 0.8389(3) 0.67685(17) 0.43288(19) 0.0305(7) Uani 1 1 d . . . . .
C16 C 0.7062(4) 0.62952(19) -0.00830(19) 0.0334(8) Uani 1 1 d . . . . .
H16 H 0.658971 0.602012 -0.040507 0.040 Uiso 1 1 calc R . . . .
C13 C 0.5120(3) 0.48761(17) 0.16025(19) 0.0307(7) Uani 1 1 d . . . . .
H13A H 0.570235 0.449171 0.161479 0.037 Uiso 1 1 calc R . . . .
H13B H 0.457411 0.482686 0.116819 0.037 Uiso 1 1 calc R . . . .
C7 C 0.8385(4) 0.67500(19) 0.5063(2) 0.0348(8) Uani 1 1 d . . . . .
H7 H 0.894332 0.702360 0.533797 0.042 Uiso 1 1 calc R . . . .
C18 C 0.8536(4) 0.71851(19) 0.0109(2) 0.0352(8) Uani 1 1 d . . . . .
H18 H 0.906511 0.751924 -0.007923 0.042 Uiso 1 1 calc R . . . .
C12 C 0.3564(4) 0.4174(2) 0.2182(2) 0.0379(8) Uani 1 1 d . . . . .
H12A H 0.415093 0.380343 0.212480 0.057 Uiso 1 1 calc GR . . . .
H12B H 0.300461 0.420127 0.175762 0.057 Uiso 1 1 calc GR . . . .
H12C H 0.307079 0.409793 0.260861 0.057 Uiso 1 1 calc GR . . . .
C17 C 0.7837(4) 0.6768(2) -0.0354(2) 0.0378(8) Uani 1 1 d . . . . .
H17 H 0.790315 0.681433 -0.085810 0.045 Uiso 1 1 calc R . . . .
C21 C 1.0032(4) 0.7909(2) 0.1140(2) 0.0402(9) Uani 1 1 d . . . . .
H21A H 1.043475 0.811423 0.156334 0.060 Uiso 1 1 calc GR . . . .
H21B H 0.967463 0.825837 0.082828 0.060 Uiso 1 1 calc GR . . . .
H21C H 1.065199 0.765378 0.087654 0.060 Uiso 1 1 calc GR . . . .
C22 C 0.8738(4) 0.4995(2) 0.1750(2) 0.0439(10) Uani 1 1 d . . . . .
H22A H 0.900738 0.539339 0.147976 0.053 Uiso 1 1 calc R . . . .
H22B H 0.816934 0.472710 0.143680 0.053 Uiso 1 1 calc R . . . .
C11 C 0.3375(4) 0.5416(2) 0.2295(2) 0.0393(9) Uani 1 1 d . . . . .
H11A H 0.279629 0.534271 0.268477 0.059 Uiso 1 1 calc GR . . . .
H11B H 0.290422 0.544609 0.183811 0.059 Uiso 1 1 calc GR . . . .
H11C H 0.383634 0.583290 0.238071 0.059 Uiso 1 1 calc GR . . . .
C26 C 0.4897(5) 0.7096(2) 0.3083(2) 0.0484(11) Uani 1 1 d . . . . .
H26A H 0.563922 0.726037 0.335838 0.058 Uiso 1 1 calc R . . . .
H26B H 0.441746 0.679655 0.339576 0.058 Uiso 1 1 calc R . . . .
C27 C 0.4095(5) 0.7676(2) 0.2832(2) 0.0497(11) Uani 1 1 d . . . . .
H27A H 0.322914 0.762348 0.299526 0.060 Uiso 1 1 calc R . . . .
H27B H 0.443593 0.810336 0.301927 0.060 Uiso 1 1 calc R . . . .
C8S C 0.8726(4) 0.4367(2) 0.4819(3) 0.0472(10) Uani 1 1 d . . . . .
H8SA H 0.867359 0.483358 0.464273 0.057 Uiso 1 1 calc R . . . .
H8SB H 0.953564 0.417324 0.468315 0.057 Uiso 1 1 calc R . . . .
C1 C 1.0108(4) 0.7531(2) 0.4264(2) 0.0451(10) Uani 1 1 d . . . . .
H1A H 1.065900 0.723691 0.454886 0.068 Uiso 1 1 calc GR . . . .
H1B H 0.972793 0.786136 0.457868 0.068 Uiso 1 1 calc GR . . . .
H1C H 1.059377 0.776246 0.390197 0.068 Uiso 1 1 calc GR . . . .
C25 C 0.8850(5) 0.4992(3) 0.3002(2) 0.0564(13) Uani 1 1 d . . . . .
H25A H 0.832382 0.474627 0.334131 0.068 Uiso 1 1 calc R . . . .
H25B H 0.920396 0.538880 0.325143 0.068 Uiso 1 1 calc R . . . .
C7S C 0.7646(5) 0.3954(3) 0.4523(3) 0.0545(12) Uani 1 1 d . . . . .
H7SA H 0.737411 0.411495 0.404136 0.065 Uiso 1 1 calc R . . . .
H7SB H 0.788510 0.347702 0.448712 0.065 Uiso 1 1 calc R . . . .
C2S C 0.8386(5) 0.4672(2) -0.0314(3) 0.0516(11) Uani 1 1 d . . . . .
H2SA H 0.876888 0.492405 0.009259 0.062 Uiso 1 1 calc R . . . .
H2SB H 0.849921 0.493136 -0.075991 0.062 Uiso 1 1 calc R . . . .
C5S C 0.6914(5) 0.3885(3) -0.0002(4) 0.0649(14) Uani 1 1 d . . . . .
H5SA H 0.635892 0.365870 -0.035988 0.078 Uiso 1 1 calc R . . . .
H5SB H 0.651975 0.386234 0.047109 0.078 Uiso 1 1 calc R . . . .
C9S C 0.8573(5) 0.4337(2) 0.5622(3) 0.0513(11) Uani 1 1 d . . . . .
H9SA H 0.859139 0.479111 0.583482 0.062 Uiso 1 1 calc R . . . .
H9SB H 0.923868 0.406353 0.585534 0.062 Uiso 1 1 calc R . . . .
C10S C 0.7298(5) 0.4014(3) 0.5702(3) 0.0562(12) Uani 1 1 d . . . . .
H10A H 0.739374 0.354454 0.586388 0.067 Uiso 1 1 calc R . . . .
H10B H 0.680931 0.425969 0.605950 0.067 Uiso 1 1 calc R . . . .
C23 C 0.9846(5) 0.4588(3) 0.1985(3) 0.0597(14) Uani 1 1 d . . . . .
H23A H 0.978364 0.413102 0.178301 0.072 Uiso 1 1 calc R . . . .
H23B H 1.062458 0.479671 0.181984 0.072 Uiso 1 1 calc R . . . .
C29 C 0.4901(7) 0.7128(3) 0.1836(3) 0.082(2) Uani 1 1 d . . . . .
H29A H 0.565038 0.730671 0.160379 0.098 Uiso 1 1 calc R . . . .
H29B H 0.444874 0.683770 0.148543 0.098 Uiso 1 1 calc R . . . .
C28 C 0.4123(7) 0.7661(3) 0.2032(3) 0.082(2) Uani 1 1 d . . . . .
H28A H 0.327006 0.759443 0.182608 0.098 Uiso 1 1 calc R . . . .
H28B H 0.445336 0.808826 0.184911 0.098 Uiso 1 1 calc R . . . .
C24 C 0.9847(5) 0.4565(3) 0.2763(3) 0.0737(18) Uani 1 1 d . . . . .
H24A H 0.971209 0.410008 0.292759 0.088 Uiso 1 1 calc R . . . .
H24B H 1.065967 0.472230 0.296466 0.088 Uiso 1 1 calc R . . . .
C3S C 0.8975(6) 0.4000(3) -0.0373(4) 0.081(2) Uani 1 1 d . . . . .
H3SA H 0.900805 0.385829 -0.088039 0.097 Uiso 1 1 calc R . . . .
H3SB H 0.983327 0.400309 -0.016142 0.097 Uiso 1 1 calc R . . . .
C4S C 0.8161(7) 0.3553(3) 0.0033(5) 0.095(2) Uani 1 1 d . . . . .
H4SA H 0.846953 0.350817 0.053599 0.114 Uiso 1 1 calc R . . . .
H4SB H 0.811910 0.310397 -0.018923 0.114 Uiso 1 1 calc R . . . .

loop_
_atom_site_aniso_label
_atom_site_aniso_U_11
_atom_site_aniso_U_22
_atom_site_aniso_U_33
_atom_site_aniso_U_23
_atom_site_aniso_U_13
_atom_site_aniso_U_12
Br1 0.0442(2) 0.02428(19) 0.0582(3) -0.00331(16) 0.00364(19) 0.00098(16)
Br2 0.0339(2) 0.0453(3) 0.0558(3) 0.00580(19) 0.00254(18) 0.00600(17)
Mg2 0.0291(5) 0.0217(5) 0.0231(5) -0.0004(4) -0.0002(4) -0.0039(4)
Mg1 0.0304(6) 0.0226(5) 0.0342(6) 0.0002(4) -0.0001(5) -0.0048(4)
O3 0.0345(13) 0.0284(12) 0.0247(12) 0.0012(9) 0.0003(9) -0.0077(10)
O2 0.0332(12) 0.0268(12) 0.0235(11) 0.0001(9) -0.0010(9) -0.0064(10)
O5 0.0308(12) 0.0320(13) 0.0294(12) 0.0016(10) 0.0007(10) 0.0042(10)
O6 0.0429(15) 0.0260(12) 0.0330(13) -0.0035(10) -0.0034(11) 0.0065(11)
O4 0.0438(15) 0.0322(13) 0.0378(14) 0.0041(11) 0.0035(11) -0.0122(12)
N1 0.0244(13) 0.0237(13) 0.0277(14) -0.0006(10) 0.0008(10) -0.0011(10)
O1 0.0426(15) 0.0420(15) 0.0360(14) -0.0037(11) -0.0053(11) -0.0155(12)
N2 0.0268(13) 0.0238(13) 0.0280(14) -0.0017(11) -0.0013(11) -0.0008(11)
O6S 0.0447(18) 0.066(2) 0.061(2) 0.0007(17) -0.0047(15) -0.0035(16)
C20 0.0284(16) 0.0242(15) 0.0278(16) 0.0045(12) 0.0023(13) 0.0038(13)
C4 0.0277(16) 0.0300(16) 0.0255(16) -0.0019(13) -0.0002(13) 0.0036(13)
C3 0.0280(16) 0.0242(15) 0.0261(16) -0.0026(12) -0.0021(12) 0.0039(13)
C8 0.0264(16) 0.0283(16) 0.0294(17) 0.0028(13) 0.0035(13) 0.0000(13)
C15 0.0342(18) 0.0292(16) 0.0236(16) 0.0009(13) 0.0007(13) 0.0065(14)
C5 0.0367(19) 0.040(2) 0.0275(18) -0.0009(15) 0.0039(14) -0.0005(16)
O1S 0.048(2) 0.047(2) 0.116(3) -0.002(2) 0.010(2) 0.0090(16)
C14 0.0321(17) 0.0295(17) 0.0246(16) -0.0038(13) -0.0041(13) 0.0026(14)
C9 0.0327(17) 0.0238(16) 0.0324(18) -0.0006(13) 0.0014(14) -0.0055(13)
C10 0.0276(16) 0.0277(16) 0.0320(18) -0.0040(13) -0.0006(13) -0.0049(13)
C19 0.0297(17) 0.0261(16) 0.0344(18) 0.0032(13) 0.0027(14) 0.0016(13)
C6 0.047(2) 0.046(2) 0.0238(17) -0.0064(15) -0.0007(15) 0.0016(18)
C2 0.0334(18) 0.0270(16) 0.0307(18) -0.0032(13) -0.0040(14) 0.0004(14)
C16 0.043(2) 0.0331(18) 0.0245(17) 0.0005(14) -0.0007(14) 0.0061(15)
C13 0.0353(18) 0.0255(16) 0.0312(18) -0.0065(13) 0.0000(14) -0.0036(14)
C7 0.0378(19) 0.0355(19) 0.0308(18) -0.0093(15) -0.0073(15) -0.0006(15)
C18 0.0369(19) 0.0326(18) 0.036(2) 0.0093(15) 0.0053(15) 0.0045(15)
C12 0.037(2) 0.038(2) 0.039(2) -0.0078(16) 0.0025(16) -0.0107(16)
C17 0.048(2) 0.041(2) 0.0248(17) 0.0064(15) 0.0050(15) 0.0064(17)
C21 0.040(2) 0.0331(19) 0.048(2) 0.0052(17) 0.0055(17) -0.0097(16)
C22 0.044(2) 0.049(2) 0.039(2) -0.0001(18) 0.0061(17) 0.0165(19)
C11 0.0304(18) 0.036(2) 0.051(2) -0.0082(17) -0.0029(16) 0.0006(15)
C26 0.070(3) 0.041(2) 0.035(2) 0.0023(17) 0.018(2) 0.019(2)
C27 0.059(3) 0.042(2) 0.048(2) -0.0114(19) 0.001(2) 0.019(2)
C8S 0.040(2) 0.047(2) 0.054(3) 0.006(2) -0.0016(19) -0.0015(19)
C1 0.041(2) 0.044(2) 0.049(2) -0.0085(19) -0.0083(18) -0.0148(18)
C25 0.055(3) 0.078(3) 0.035(2) 0.010(2) -0.0004(19) 0.032(3)
C7S 0.062(3) 0.054(3) 0.047(3) 0.001(2) -0.005(2) -0.015(2)
C2S 0.050(3) 0.050(3) 0.055(3) 0.001(2) 0.005(2) 0.005(2)
C5S 0.051(3) 0.055(3) 0.090(4) -0.014(3) 0.014(3) -0.007(2)
C9S 0.057(3) 0.048(2) 0.048(3) 0.006(2) -0.012(2) -0.003(2)
C10S 0.050(3) 0.070(3) 0.049(3) 0.001(2) 0.006(2) 0.002(2)
C23 0.046(3) 0.077(4) 0.057(3) 0.011(3) 0.012(2) 0.031(3)
C29 0.138(6) 0.072(4) 0.035(2) -0.002(2) -0.009(3) 0.071(4)
C28 0.131(6) 0.066(4) 0.048(3) 0.014(3) 0.019(3) 0.063(4)
C24 0.062(3) 0.096(5) 0.062(3) -0.016(3) -0.017(3) 0.046(3)
C3S 0.050(3) 0.060(3) 0.132(6) 0.002(4) 0.021(3) 0.012(3)
C4S 0.087(5) 0.052(4) 0.149(7) 0.019(4) 0.030(5) 0.016(3)

loop_
_atom_type_symbol
_atom_type_description
_atom_type_scat_dispersion_real
_atom_type_scat_dispersion_imag
_atom_type_scat_source
C C 0.0181 0.0091 'International Tables Vol C Tables 4.2.6.8 and 6.1.1.4'
H H 0.0000 0.0000 'International Tables Vol C Tables 4.2.6.8 and 6.1.1.4'
Br Br -0.6763 1.2805 'International Tables Vol C Tables 4.2.6.8 and 6.1.1.4'
Mg Mg 0.1719 0.1771 'International Tables Vol C Tables 4.2.6.8 and 6.1.1.4'
N N 0.0311 0.0180 'International Tables Vol C Tables 4.2.6.8 and 6.1.1.4'
O O 0.0492 0.0322 'International Tables Vol C Tables 4.2.6.8 and 6.1.1.4'

loop_
_geom_angle_atom_site_label_1
_geom_angle_atom_site_label_2
_geom_angle_atom_site_label_3
_geom_angle
_geom_angle_site_symmetry_1
_geom_angle_site_symmetry_3
_geom_angle_publ_flag
O3 Mg2 Mg1 40.17(8) . . ?
O3 Mg2 O2 80.79(10) . . ?
O3 Mg2 O5 90.96(11) . . ?
O3 Mg2 O6 86.77(11) . . ?
O3 Mg2 N1 171.60(12) . . ?
O3 Mg2 N2 91.65(11) . . ?
O2 Mg2 Mg1 40.62(7) . . ?
O2 Mg2 O5 90.70(11) . . ?
O2 Mg2 O6 89.02(11) . . ?
O2 Mg2 N1 90.87(11) . . ?
O2 Mg2 N2 171.98(12) . . ?
O5 Mg2 Mg1 90.84(8) . . ?
O5 Mg2 O6 177.73(12) . . ?
O6 Mg2 Mg1 87.48(8) . . ?
N1 Mg2 Mg1 131.48(9) . . ?
N1 Mg2 O5 88.15(11) . . ?
N1 Mg2 O6 94.11(11) . . ?
N2 Mg2 Mg1 131.75(9) . . ?
N2 Mg2 O5 86.73(11) . . ?
N2 Mg2 O6 93.25(11) . . ?
N2 Mg2 N1 96.64(12) . . ?
Br1 Mg1 Mg2 117.88(5) . . ?
Br2 Mg1 Br1 124.79(5) . . ?
Br2 Mg1 Mg2 117.33(5) . . ?
O3 Mg1 Br1 113.14(9) . . ?
O3 Mg1 Br2 109.77(9) . . ?
O3 Mg1 Mg2 38.46(7) . . ?
O3 Mg1 O2 77.06(10) . . ?
O3 Mg1 O4 67.34(10) . . ?
O3 Mg1 O1 143.58(11) . . ?
O2 Mg1 Br1 109.43(9) . . ?
O2 Mg1 Br2 112.71(9) . . ?
O2 Mg1 Mg2 38.60(7) . . ?
O2 Mg1 O4 144.27(10) . . ?
O2 Mg1 O1 66.60(9) . . ?
O4 Mg1 Br1 82.87(7) . . ?
O4 Mg1 Br2 83.18(8) . . ?
O4 Mg1 Mg2 105.76(7) . . ?
O4 Mg1 O1 149.07(10) . . ?
O1 Mg1 Br1 82.32(8) . . ?
O1 Mg1 Br2 83.25(8) . . ?
O1 Mg1 Mg2 105.16(8) . . ?
Mg2 O3 Mg1 101.37(11) . . ?
C20 O3 Mg2 128.7(2) . . ?
C20 O3 Mg1 129.9(2) . . ?
Mg2 O2 Mg1 100.78(11) . . ?
C3 O2 Mg2 129.6(2) . . ?
C3 O2 Mg1 129.5(2) . . ?
C22 O5 Mg2 125.1(2) . . ?
C25 O5 Mg2 123.0(2) . . ?
C25 O5 C22 108.9(3) . . ?
C26 O6 Mg2 125.4(2) . . ?
C29 O6 Mg2 123.5(3) . . ?
C29 O6 C26 108.3(3) . . ?
C19 O4 Mg1 113.2(2) . . ?
C19 O4 C21 117.8(3) . . ?
C21 O4 Mg1 127.2(2) . . ?
C8 N1 Mg2 123.2(2) . . ?
C8 N1 C9 116.4(3) . . ?
C9 N1 Mg2 120.1(2) . . ?
C2 O1 Mg1 114.3(2) . . ?
C2 O1 C1 118.7(3) . . ?
C1 O1 Mg1 127.0(3) . . ?
C14 N2 Mg2 123.0(2) . . ?
C14 N2 C13 116.0(3) . . ?
C13 N2 Mg2 120.3(2) . . ?
C7S O6S C10S 104.8(4) . . ?
O3 C20 C15 124.1(3) . . ?
O3 C20 C19 116.8(3) . . ?
C15 C20 C19 119.1(3) . . ?
C3 C4 C8 124.5(3) . . ?
C3 C4 C5 118.8(3) . . ?
C5 C4 C8 116.6(3) . . ?
O2 C3 C4 124.0(3) . . ?
O2 C3 C2 117.9(3) . . ?
C4 C3 C2 118.0(3) . . ?
N1 C8 C4 127.4(3) . . ?
C20 C15 C14 125.2(3) . . ?
C20 C15 C16 118.3(3) . . ?
C16 C15 C14 116.5(3) . . ?
C6 C5 C4 121.6(4) . . ?
C2S O1S C5S 109.6(4) . . ?
N2 C14 C15 127.2(3) . . ?
N1 C9 C10 116.4(3) . . ?
C9 C10 C13 112.4(3) . . ?
C9 C10 C12 106.0(3) . . ?
C12 C10 C13 105.4(3) . . ?
C11 C10 C9 111.6(3) . . ?
C11 C10 C13 111.6(3) . . ?
C11 C10 C12 109.4(3) . . ?
O4 C19 C20 112.5(3) . . ?
O4 C19 C18 126.3(3) . . ?
C18 C19 C20 121.1(3) . . ?
C5 C6 C7 120.1(4) . . ?
O1 C2 C3 111.3(3) . . ?
O1 C2 C7 126.6(3) . . ?
C7 C2 C3 122.1(3) . . ?
C17 C16 C15 121.8(4) . . ?
N2 C13 C10 116.2(3) . . ?
C2 C7 C6 119.4(3) . . ?
C19 C18 C17 119.3(4) . . ?
C16 C17 C18 120.3(4) . . ?
O5 C22 C23 107.0(3) . . ?
O6 C26 C27 107.1(3) . . ?
C28 C27 C26 105.4(4) . . ?
C7S C8S C9S 103.6(4) . . ?
O5 C25 C24 108.5(4) . . ?
O6S C7S C8S 105.1(4) . . ?
O1S C2S C3S 106.7(4) . . ?
O1S C5S C4S 107.3(5) . . ?
C8S C9S C10S 103.7(4) . . ?
O6S C10S C9S 106.9(4) . . ?
C24 C23 C22 106.7(4) . . ?
C28 C29 O6 110.5(4) . . ?
C29 C28 C27 107.8(4) . . ?
C25 C24 C23 108.0(4) . . ?
C4S C3S C2S 104.6(5) . . ?
C3S C4S C5S 104.5(5) . . ?

loop_
_geom_bond_atom_site_label_1
_geom_bond_atom_site_label_2
_geom_bond_distance
_geom_bond_site_symmetry_2
_geom_bond_publ_flag
Br1 Mg1 2.5170(12) . ?
Br2 Mg1 2.5044(13) . ?
Mg2 Mg1 3.1031(15) . ?
Mg2 O3 1.969(3) . ?
Mg2 O2 1.971(3) . ?
Mg2 O5 2.163(3) . ?
Mg2 O6 2.182(3) . ?
Mg2 N1 2.100(3) . ?
Mg2 N2 2.092(3) . ?
Mg1 O3 2.042(3) . ?
Mg1 O2 2.057(3) . ?
Mg1 O4 2.499(3) . ?
Mg1 O1 2.499(3) . ?
O3 C20 1.319(4) . ?
O2 C3 1.312(4) . ?
O5 C22 1.441(4) . ?
O5 C25 1.428(5) . ?
O6 C26 1.438(5) . ?
O6 C29 1.435(5) . ?
O4 C19 1.366(4) . ?
O4 C21 1.425(4) . ?
N1 C8 1.290(4) . ?
N1 C9 1.474(4) . ?
O1 C2 1.365(5) . ?
O1 C1 1.421(4) . ?
N2 C14 1.281(4) . ?
N2 C13 1.482(4) . ?
O6S C7S 1.415(6) . ?
O6S C10S 1.418(6) . ?
C20 C15 1.401(5) . ?
C20 C19 1.425(5) . ?
C4 C3 1.413(5) . ?
C4 C8 1.456(5) . ?
C4 C5 1.415(5) . ?
C3 C2 1.416(5) . ?
C15 C14 1.461(5) . ?
C15 C16 1.419(5) . ?
C5 C6 1.367(6) . ?
O1S C2S 1.409(6) . ?
O1S C5S 1.425(7) . ?
C9 C10 1.538(5) . ?
C10 C13 1.547(5) . ?
C10 C12 1.538(5) . ?
C10 C11 1.528(5) . ?
C19 C18 1.380(5) . ?
C6 C7 1.401(6) . ?
C2 C7 1.370(5) . ?
C16 C17 1.365(6) . ?
C18 C17 1.402(6) . ?
C22 C23 1.494(6) . ?
C26 C27 1.511(6) . ?
C27 C28 1.493(7) . ?
C8S C7S 1.513(6) . ?
C8S C9S 1.514(6) . ?
C25 C24 1.448(6) . ?
C2S C3S 1.490(7) . ?
C5S C4S 1.491(8) . ?
C9S C10S 1.523(7) . ?
C23 C24 1.453(7) . ?
C29 C28 1.407(6) . ?
C3S C4S 1.473(9) . ?
